data_4301827
loop_
_publ_author_name
'Skye Fortier'
'Guang Wu'
'Trevor W. Hayton'

_publ_contact_author_email hayton@chem.ucsb.edu
_publ_contact_author_name 'Trevor W. Hayton'
_publ_section_title
;
Synthesis and Redox Chemistry of High-Valent Uranium Aryloxides
;
_journal_name_full 'Inorganic Chemistry'
_journal_page_first 3000
_journal_page_last 3011
_journal_paper_doi 10.1021/ic802266y
_journal_volume 48
_journal_year 2009
_chemical_formula_sum 'C20 H20 F10 O6 U'
_chemical_formula_weight 784.39
_chemical_name_systematic
; 
 Uranyl bis(pentafluorophenoxide) bis(tert-butanol) 
;
_space_group_IT_number 15
_symmetry_cell_setting monoclinic
_symmetry_space_group_name_Hall '-C 2yc'
_symmetry_space_group_name_H-M 'C 1 2/c 1'
_atom_sites_solution_hydrogens none
_atom_sites_solution_primary direct
_atom_sites_solution_secondary difmap
_audit_creation_method SHELXL-97
_cell_angle_alpha 90.00
_cell_angle_beta 112.922(3)
_cell_angle_gamma 90.00
_cell_formula_units_Z 4
_cell_length_a 12.6651(13)
_cell_length_b 19.3272(19)
_cell_length_c 11.1318(11)
_cell_measurement_temperature 150(2)
_cell_volume 2509.7(4)
_computing_structure_refinement 'SHELXL-97 (Sheldrick, 1997)'
_computing_structure_solution 'SHELXS-97 (Sheldrick, 1990)'
_diffrn_ambient_temperature 150(2)
_diffrn_measured_fraction_theta_full 0.976
_diffrn_measured_fraction_theta_max 0.976
_diffrn_measurement_device_type 'CCD area detector'
_diffrn_measurement_method 'omega scan'
_diffrn_radiation_monochromator graphite
_diffrn_radiation_source 'fine-focus sealed tube'
_diffrn_radiation_type MoK\a
_diffrn_radiation_wavelength 0.71073
_diffrn_reflns_av_R_equivalents 0.1030
_diffrn_reflns_av_sigmaI/netI 0.0758
_diffrn_reflns_limit_h_max 16
_diffrn_reflns_limit_h_min -15
_diffrn_reflns_limit_k_max 24
_diffrn_reflns_limit_k_min -23
_diffrn_reflns_limit_l_max 13
_diffrn_reflns_limit_l_min -14
_diffrn_reflns_number 9661
_diffrn_reflns_theta_full 26.72
_diffrn_reflns_theta_max 26.72
_diffrn_reflns_theta_min 2.04
_exptl_absorpt_coefficient_mu 6.575
_exptl_absorpt_correction_T_max 0.520
_exptl_absorpt_correction_T_min 0.360
_exptl_absorpt_correction_type empirical
_exptl_absorpt_process_details 'Psi Scan'
_exptl_crystal_colour red-orange
_exptl_crystal_density_diffrn 2.076
_exptl_crystal_density_method 'not measured'
_exptl_crystal_description needle
_exptl_crystal_F_000 1480
_exptl_crystal_size_max 0.7
_exptl_crystal_size_mid 0.1
_exptl_crystal_size_min 0.1
_refine_diff_density_max 3.426
_refine_diff_density_min -1.285
_refine_diff_density_rms 0.256
_refine_ls_extinction_method none
_refine_ls_goodness_of_fit_ref 1.053
_refine_ls_hydrogen_treatment none
_refine_ls_matrix_type full
_refine_ls_number_parameters 167
_refine_ls_number_reflns 2602
_refine_ls_number_restraints 15
_refine_ls_restrained_S_all 1.071
_refine_ls_R_factor_all 0.0815
_refine_ls_R_factor_gt 0.0479
_refine_ls_shift/su_max 0.000
_refine_ls_shift/su_mean 0.000
_refine_ls_structure_factor_coef Fsqd
_refine_ls_weighting_details 'calc w=1/[\s^2^(Fo^2^)+(0.0776P)^2^+6.6975P] where P=(Fo^2^+2Fc^2^)/3'
_refine_ls_weighting_scheme calc
_refine_ls_wR_factor_gt 0.1233
_refine_ls_wR_factor_ref 0.1454
_reflns_number_gt 1573
_reflns_number_total 2602
_reflns_threshold_expression >2sigma(I)
_cod_data_source_file ic802266y_si_002_2.cif
_cod_data_source_block Complex_4
_cod_depositor_comments
;
The following automatic conversions were performed:
'_symmetry_cell_setting' value 'Monoclinic' changed to 'monoclinic'
according to '/home/saulius/struct/CIF-dictionaries/cif_core.dic'
dictionary named 'cif_core.dic' version 2.4.1 from
2010-06-29.

'_exptl_absorpt_correction_type' value 'Empirical' changed to
'empirical' according to
'/home/saulius/struct/CIF-dictionaries/cif_core.dic' dictionary named
'cif_core.dic' version 2.4.1 from 2010-06-29.

Automatic conversion script
Id: cif_fix_enum 1527 2010-12-29 10:47:43Z saulius 
;
_cod_original_sg_symbol_H-M 'C 2/c'
_cod_database_code 4301827

loop_
_symmetry_equiv_pos_as_xyz
'x, y, z'
'-x, y, -z+1/2'
'x+1/2, y+1/2, z'
'-x+1/2, y+1/2, -z+1/2'
'-x, -y, -z'
'x, -y, z-1/2'
'-x+1/2, -y+1/2, -z'
'x+1/2, -y+1/2, z-1/2'

loop_
_atom_site_label
_atom_site_type_symbol
_atom_site_fract_x
_atom_site_fract_y
_atom_site_fract_z
_atom_site_U_iso_or_equiv
_atom_site_adp_type
_atom_site_occupancy
_atom_site_symmetry_multiplicity
_atom_site_calc_flag
_atom_site_refinement_flags
_atom_site_disorder_assembly
_atom_site_disorder_group
U1 U 1.0000 0.0000 1.0000 0.02571(19) Uani 1 2 d S . .
O3 O 0.8528(7) 0.0332(4) 1.0737(7) 0.0368(17) Uani 1 1 d . . .
F3 F 1.1292(7) 0.3628(4) 0.8607(8) 0.078(3) Uani 1 1 d . . .
F5 F 1.1473(7) 0.1220(4) 0.8356(7) 0.065(2) Uani 1 1 d . . .
F1 F 1.0175(8) 0.2230(4) 1.1353(8) 0.067(2) Uani 1 1 d . . .
F4 F 1.1793(7) 0.2479(4) 0.7549(6) 0.066(2) Uani 1 1 d . . .
O2 O 1.0640(8) 0.1061(4) 1.0269(7) 0.046(2) Uani 1 1 d . . .
C2 C 1.0549(11) 0.2279(6) 1.0391(12) 0.042(3) Uani 1 1 d . . .
F2 F 1.0519(8) 0.3496(4) 1.0551(10) 0.081(2) Uani 1 1 d . . .
C5 C 1.1386(10) 0.2422(6) 0.8485(10) 0.041(3) Uani 1 1 d . . .
C1 C 1.0786(9) 0.1686(5) 0.9849(10) 0.035(2) Uani 1 1 d . . .
C6 C 1.1209(10) 0.1784(6) 0.8897(10) 0.040(3) Uani 1 1 d . . .
C4 C 1.1121(11) 0.2996(6) 0.9030(12) 0.050(3) Uani 1 1 d . . .
C7 C 0.7520(10) 0.0698(6) 1.0284(10) 0.047(3) Uani 1 1 d D . .
C3 C 1.0729(12) 0.2932(6) 0.9998(14) 0.055(3) Uani 1 1 d . . .
O1 O 1.0843(6) -0.0146(3) 1.1672(6) 0.0312(18) Uani 1 1 d . . .
C8A C 0.764(2) 0.1462(8) 1.033(3) 0.104(6) Uani 0.50 1 d PD . .
C9A C 0.736(2) 0.1170(13) 0.916(2) 0.104(6) Uani 0.50 1 d PD . .
C10A C 0.6441(17) 0.0299(13) 0.981(3) 0.104(6) Uani 0.50 1 d PD . .
C8B C 0.674(2) 0.0596(15) 1.098(2) 0.104(6) Uani 0.50 1 d PD . .
C9B C 0.674(2) 0.0595(15) 0.8897(15) 0.104(6) Uani 0.50 1 d PD . .
C10B C 0.736(2) 0.1180(13) 1.125(2) 0.104(6) Uani 0.50 1 d PD . .

loop_
_atom_site_aniso_label
_atom_site_aniso_U_11
_atom_site_aniso_U_22
_atom_site_aniso_U_33
_atom_site_aniso_U_23
_atom_site_aniso_U_13
_atom_site_aniso_U_12
U1 0.0305(3) 0.0228(3) 0.0242(3) 0.0018(2) 0.01114(19) 0.0018(3)
O3 0.040(5) 0.035(4) 0.038(4) 0.006(3) 0.018(4) 0.012(4)
F3 0.066(6) 0.044(4) 0.109(6) 0.030(4) 0.017(5) -0.007(4)
F5 0.086(7) 0.057(5) 0.061(5) -0.026(4) 0.039(5) -0.024(4)
F1 0.078(6) 0.053(5) 0.091(6) -0.009(4) 0.056(5) -0.002(4)
F4 0.073(6) 0.080(6) 0.049(4) 0.005(4) 0.026(4) -0.028(5)
O2 0.052(6) 0.034(5) 0.058(5) -0.004(4) 0.028(4) -0.006(4)
C2 0.031(7) 0.033(7) 0.063(7) 0.004(6) 0.022(6) 0.002(5)
F2 0.070(6) 0.040(5) 0.138(7) -0.013(5) 0.044(6) 0.003(4)
C5 0.041(7) 0.043(7) 0.030(5) 0.002(5) 0.003(5) -0.009(5)
C1 0.030(6) 0.028(6) 0.039(6) 0.004(5) 0.005(5) -0.006(5)
C6 0.044(7) 0.033(6) 0.033(6) -0.010(5) 0.005(5) -0.010(5)
C4 0.036(7) 0.035(7) 0.058(8) 0.019(6) -0.005(6) -0.010(5)
C7 0.052(8) 0.037(7) 0.047(7) 0.000(6) 0.014(6) 0.004(6)
C3 0.042(8) 0.031(7) 0.082(9) -0.004(6) 0.011(7) 0.009(6)
O1 0.023(4) 0.048(5) 0.018(3) 0.006(3) 0.003(3) 0.011(3)
C8A 0.095(14) 0.096(13) 0.098(12) -0.001(10) 0.014(11) 0.045(11)
C9A 0.095(14) 0.096(13) 0.098(12) -0.001(10) 0.014(11) 0.045(11)
C10A 0.095(14) 0.096(13) 0.098(12) -0.001(10) 0.014(11) 0.045(11)
C8B 0.095(14) 0.096(13) 0.098(12) -0.001(10) 0.014(11) 0.045(11)
C9B 0.095(14) 0.096(13) 0.098(12) -0.001(10) 0.014(11) 0.045(11)
C10B 0.095(14) 0.096(13) 0.098(12) -0.001(10) 0.014(11) 0.045(11)

loop_
_atom_type_symbol
_atom_type_description
_atom_type_scat_dispersion_real
_atom_type_scat_dispersion_imag
_atom_type_scat_source
C C 0.0033 0.0016 'International Tables Vol C Tables 4.2.6.8 and 6.1.1.4'
H H 0.0000 0.0000 'International Tables Vol C Tables 4.2.6.8 and 6.1.1.4'
O O 0.0106 0.0060 'International Tables Vol C Tables 4.2.6.8 and 6.1.1.4'
F F 0.0171 0.0103 'International Tables Vol C Tables 4.2.6.8 and 6.1.1.4'
U U -9.6767 9.6646 'International Tables Vol C Tables 4.2.6.8 and 6.1.1.4'

loop_
_geom_angle_atom_site_label_1
_geom_angle_atom_site_label_2
_geom_angle_atom_site_label_3
_geom_angle
_geom_angle_site_symmetry_1
_geom_angle_site_symmetry_3
_geom_angle_publ_flag
O1 U1 O1 180.000(1) . 5_757 ?
O1 U1 O2 88.0(3) . . ?
O1 U1 O2 92.0(3) 5_757 . ?
O1 U1 O2 92.0(3) . 5_757 ?
O1 U1 O2 88.0(3) 5_757 5_757 ?
O2 U1 O2 180.000(1) . 5_757 ?
O1 U1 O3 85.1(3) . . ?
O1 U1 O3 94.9(3) 5_757 . ?
O2 U1 O3 89.9(3) . . ?
O2 U1 O3 90.1(3) 5_757 . ?
O1 U1 O3 94.9(3) . 5_757 ?
O1 U1 O3 85.1(3) 5_757 5_757 ?
O2 U1 O3 90.1(3) . 5_757 ?
O2 U1 O3 89.9(3) 5_757 5_757 ?
O3 U1 O3 180.000(1) . 5_757 ?
C7 O3 U1 138.4(7) . . ?
C1 O2 U1 153.8(7) . . ?
F1 C2 C1 119.9(10) . . ?
F1 C2 C3 118.2(11) . . ?
C1 C2 C3 121.9(11) . . ?
F4 C5 C6 120.1(11) . . ?
F4 C5 C4 121.0(11) . . ?
C6 C5 C4 118.9(11) . . ?
O2 C1 C6 123.0(10) . . ?
O2 C1 C2 121.0(10) . . ?
C6 C1 C2 116.0(10) . . ?
F5 C6 C5 118.6(10) . . ?
F5 C6 C1 118.2(10) . . ?
C5 C6 C1 123.3(11) . . ?
C3 C4 F3 121.0(13) . . ?
C3 C4 C5 120.5(11) . . ?
F3 C4 C5 118.5(12) . . ?
O3 C7 C10A 117.4(14) . . ?
O3 C7 C8B 116.8(13) . . ?
C10A C7 C8B 53.6(5) . . ?
O3 C7 C8A 115.5(13) . . ?
C10A C7 C8A 127.1(13) . . ?
C8B C7 C8A 101.4(9) . . ?
O3 C7 C9B 117.5(13) . . ?
C10A C7 C9B 53.7(5) . . ?
C8B C7 C9B 102.2(10) . . ?
C8A C7 C9B 100.8(8) . . ?
O3 C7 C10B 115.3(13) . . ?
C10A C7 C10B 102.4(9) . . ?
C8B C7 C10B 53.4(5) . . ?
C8A C7 C10B 53.0(5) . . ?
C9B C7 C10B 127.2(14) . . ?
O3 C7 C9A 115.2(13) . . ?
C10A C7 C9A 102.4(10) . . ?
C8B C7 C9A 128.0(11) . . ?
C8A C7 C9A 53.2(5) . . ?
C9B C7 C9A 52.9(5) . . ?
C10B C7 C9A 102.1(8) . . ?
F2 C3 C4 119.6(13) . . ?
F2 C3 C2 121.0(13) . . ?
C4 C3 C2 119.3(12) . . ?
C10B C8A C9A 121.8(12) . . ?
C10B C8A C7 63.9(6) . . ?
C9A C8A C7 64.0(6) . . ?
C9B C9A C8A 118.6(12) . . ?
C9B C9A C7 63.2(6) . . ?
C8A C9A C7 62.9(6) . . ?
C8B C10A C9B 119.7(13) . . ?
C8B C10A C7 63.4(6) . . ?
C9B C10A C7 63.5(6) . . ?
C10A C8B C10B 120.2(12) . . ?
C10A C8B C7 63.0(6) . . ?
C10B C8B C7 63.7(6) . . ?
C9A C9B C10A 120.6(13) . . ?
C9A C9B C7 63.9(6) . . ?
C10A C9B C7 62.7(6) . . ?
C8A C10B C8B 118.9(13) . . ?
C8A C10B C7 63.1(6) . . ?
C8B C10B C7 62.9(6) . . ?

loop_
_geom_bond_atom_site_label_1
_geom_bond_atom_site_label_2
_geom_bond_distance
_geom_bond_site_symmetry_2
_geom_bond_publ_flag
U1 O1 1.771(6) . ?
U1 O1 1.771(6) 5_757 ?
U1 O2 2.183(8) . ?
U1 O2 2.183(8) 5_757 ?
U1 O3 2.399(7) . ?
U1 O3 2.399(7) 5_757 ?
O3 C7 1.372(12) . ?
F3 C4 1.358(13) . ?
F5 C6 1.350(12) . ?
F1 C2 1.332(12) . ?
F4 C5 1.335(12) . ?
O2 C1 1.333(12) . ?
C2 C1 1.382(15) . ?
C2 C3 1.384(17) . ?
F2 C3 1.328(14) . ?
C5 C6 1.365(15) . ?
C5 C4 1.367(17) . ?
C1 C6 1.374(15) . ?
C4 C3 1.358(17) . ?
C7 C10A 1.478(10) . ?
C7 C8B 1.483(10) . ?
C7 C8A 1.484(10) . ?
C7 C9B 1.488(10) . ?
C7 C10B 1.494(10) . ?
C7 C9A 1.498(10) . ?
C8A C10B 1.329(10) . ?
C8A C9A 1.334(10) . ?
C9A C9B 1.329(10) . ?
C10A C8B 1.334(10) . ?
C10A C9B 1.340(10) . ?
C8B C10B 1.337(10) . ?

loop_
_geom_torsion_atom_site_label_1
_geom_torsion_atom_site_label_2
_geom_torsion_atom_site_label_3
_geom_torsion_atom_site_label_4
_geom_torsion
_geom_torsion_site_symmetry_1
_geom_torsion_site_symmetry_2
_geom_torsion_site_symmetry_3
_geom_torsion_site_symmetry_4
_geom_torsion_publ_flag
O1 U1 O3 C7 161.3(11) . . . . ?
O1 U1 O3 C7 -18.7(11) 5_757 . . . ?
O2 U1 O3 C7 73.3(11) . . . . ?
O2 U1 O3 C7 -106.7(11) 5_757 . . . ?
O3 U1 O3 C7 -125(100) 5_757 . . . ?
O1 U1 O2 C1 170.4(18) . . . . ?
O1 U1 O2 C1 -9.6(18) 5_757 . . . ?
O2 U1 O2 C1 -178(100) 5_757 . . . ?
O3 U1 O2 C1 -104.6(18) . . . . ?
O3 U1 O2 C1 75.4(18) 5_757 . . . ?
U1 O2 C1 C6 -52(2) . . . . ?
U1 O2 C1 C2 130.4(15) . . . . ?
F1 C2 C1 O2 0.4(18) . . . . ?
C3 C2 C1 O2 177.9(12) . . . . ?
F1 C2 C1 C6 -177.6(11) . . . . ?
C3 C2 C1 C6 -0.1(18) . . . . ?
F4 C5 C6 F5 1.2(16) . . . . ?
C4 C5 C6 F5 -179.9(11) . . . . ?
F4 C5 C6 C1 -179.6(10) . . . . ?
C4 C5 C6 C1 -0.7(17) . . . . ?
O2 C1 C6 F5 0.9(17) . . . . ?
C2 C1 C6 F5 178.8(11) . . . . ?
O2 C1 C6 C5 -178.4(11) . . . . ?
C2 C1 C6 C5 -0.5(17) . . . . ?
F4 C5 C4 C3 -178.7(11) . . . . ?
C6 C5 C4 C3 2.4(17) . . . . ?
F4 C5 C4 F3 -0.6(16) . . . . ?
C6 C5 C4 F3 -179.5(11) . . . . ?
U1 O3 C7 C10A 102.6(16) . . . . ?
U1 O3 C7 C8B 163.4(14) . . . . ?
U1 O3 C7 C8A -77.4(16) . . . . ?
U1 O3 C7 C9B 41.4(19) . . . . ?
U1 O3 C7 C10B -136.7(14) . . . . ?
U1 O3 C7 C9A -18.1(18) . . . . ?
F3 C4 C3 F2 -0.7(19) . . . . ?
C5 C4 C3 F2 177.4(12) . . . . ?
F3 C4 C3 C2 179.0(12) . . . . ?
C5 C4 C3 C2 -2.9(19) . . . . ?
F1 C2 C3 F2 -1(2) . . . . ?
C1 C2 C3 F2 -178.5(12) . . . . ?
F1 C2 C3 C4 179.3(12) . . . . ?
C1 C2 C3 C4 2(2) . . . . ?
O3 C7 C8A C10B -103.5(16) . . . . ?
C10A C7 C8A C10B 76.5(14) . . . . ?
C8B C7 C8A C10B 23.9(15) . . . . ?
C9B C7 C8A C10B 128.9(15) . . . . ?
C9A C7 C8A C10B 153.2(15) . . . . ?
O3 C7 C8A C9A 103.4(14) . . . . ?
C10A C7 C8A C9A -76.6(11) . . . . ?
C8B C7 C8A C9A -129.3(10) . . . . ?
C9B C7 C8A C9A -24.3(11) . . . . ?
C10B C7 C8A C9A -153.2(15) . . . . ?
C10B C8A C9A C9B 3(2) . . . . ?
C7 C8A C9A C9B 31.1(13) . . . . ?
C10B C8A C9A C7 -28.5(14) . . . . ?
O3 C7 C9A C9B 106.5(17) . . . . ?
C10A C7 C9A C9B -22.1(16) . . . . ?
C8B C7 C9A C9B -75.2(14) . . . . ?
C8A C7 C9A C9B -149.5(15) . . . . ?
C10B C7 C9A C9B -127.9(15) . . . . ?
O3 C7 C9A C8A -104.0(14) . . . . ?
C10A C7 C9A C8A 127.4(12) . . . . ?
C8B C7 C9A C8A 74.3(11) . . . . ?
C9B C7 C9A C8A 149.5(15) . . . . ?
C10B C7 C9A C8A 21.6(12) . . . . ?
O3 C7 C10A C8B 104.5(16) . . . . ?
C8A C7 C10A C8B -75.5(13) . . . . ?
C9B C7 C10A C8B -150(2) . . . . ?
C10B C7 C10A C8B -22.8(15) . . . . ?
C9A C7 C10A C8B -128.4(12) . . . . ?
O3 C7 C10A C9B -105.3(18) . . . . ?
C8B C7 C10A C9B 150(2) . . . . ?
C8A C7 C10A C9B 74.7(15) . . . . ?
C10B C7 C10A C9B 127.4(16) . . . . ?
C9A C7 C10A C9B 21.8(16) . . . . ?
C9B C10A C8B C10B -1(3) . . . . ?
C7 C10A C8B C10B 29.3(17) . . . . ?
C9B C10A C8B C7 -30.8(19) . . . . ?
O3 C7 C8B C10A -105.5(17) . . . . ?
C8A C7 C8B C10A 128.1(14) . . . . ?
C9B C7 C8B C10A 24.2(16) . . . . ?
C10B C7 C8B C10A 151.8(19) . . . . ?
C9A C7 C8B C10A 76.3(14) . . . . ?
O3 C7 C8B C10B 102.7(17) . . . . ?
C10A C7 C8B C10B -151.8(19) . . . . ?
C8A C7 C8B C10B -23.8(15) . . . . ?
C9B C7 C8B C10B -127.6(14) . . . . ?
C9A C7 C8B C10B -75.6(14) . . . . ?
C8A C9A C9B C10A -3(3) . . . . ?
C7 C9A C9B C10A 28.1(19) . . . . ?
C8A C9A C9B C7 -31.0(13) . . . . ?
C8B C10A C9B C9A 2(4) . . . . ?
C7 C10A C9B C9A -28(2) . . . . ?
C8B C10A C9B C7 30.8(19) . . . . ?
O3 C7 C9B C9A -102.0(16) . . . . ?
C10A C7 C9B C9A 153(2) . . . . ?
C8B C7 C9B C9A 128.7(12) . . . . ?
C8A C7 C9B C9A 24.4(11) . . . . ?
C10B C7 C9B C9A 75.8(13) . . . . ?
O3 C7 C9B C10A 105.1(18) . . . . ?
C8B C7 C9B C10A -24.1(16) . . . . ?
C8A C7 C9B C10A -128.5(15) . . . . ?
C10B C7 C9B C10A -77.1(15) . . . . ?
C9A C7 C9B C10A -153(2) . . . . ?
C9A C8A C10B C8B -2(3) . . . . ?
C7 C8A C10B C8B -30.2(17) . . . . ?
C9A C8A C10B C7 28.5(14) . . . . ?
C10A C8B C10B C8A 1(3) . . . . ?
C7 C8B C10B C8A 30.3(17) . . . . ?
C10A C8B C10B C7 -29.1(17) . . . . ?
O3 C7 C10B C8A 103.9(17) . . . . ?
C10A C7 C10B C8A -127.5(14) . . . . ?
C8B C7 C10B C8A -150.3(19) . . . . ?
C9B C7 C10B C8A -73.9(13) . . . . ?
C9A C7 C10B C8A -21.7(12) . . . . ?
O3 C7 C10B C8B -105.8(17) . . . . ?
C10A C7 C10B C8B 22.9(15) . . . . ?
C8A C7 C10B C8B 150.3(19) . . . . ?
C9B C7 C10B C8B 76.4(14) . . . . ?
C9A C7 C10B C8B 128.7(13) . . . . ?
